data_7150461
loop_
_publ_author_name
'Anat Reizelman'
'Suzanne C. M. Wigchert'
'Cinzia del-Bianco'
'Binne Zwanenburg'

_publ_section_title
;
 Synthesis and bioactivity of labelled germination stimulants for the
 isolation and identification of the strigolactone receptor
;
_journal_issue 6
_journal_name_full 'Org. Biomol. Chem.'
_journal_page_first 950
_journal_page_last 959
_journal_paper_doi 10.1039/b210678g
_journal_volume 1
_journal_year 2003
_chemical_formula_sum 'C22 H23 N O7'
_chemical_formula_weight 413.41
_chemical_name_systematic
;
?
;
_space_group_IT_number 19
_symmetry_cell_setting orthorhombic
_symmetry_space_group_name_Hall 'P 2ac 2ab'
_symmetry_space_group_name_H-M 'P 21 21 21'
_atom_sites_solution_hydrogens geom
_atom_sites_solution_primary direct
_atom_sites_solution_secondary difmap
_audit_creation_date 2002-11-14
_audit_creation_method 'SHELXL, adapted and expanded'
_cell_angle_alpha 90.00
_cell_angle_beta 90.00
_cell_angle_gamma 90.00
_cell_formula_units_Z 4
_cell_length_a 9.3201(4)
_cell_length_b 12.5782(4)
_cell_length_c 17.9679(4)
_cell_measurement_reflns_used 25
_cell_measurement_temperature 293(2)
_cell_measurement_theta_max 45.115
_cell_measurement_theta_min 22.177
_cell_volume 2106.38(12)
_computing_data_collection
;
CAD4 EXPRESS (Enraf-Nonius, 1994)
;
_computing_data_reduction
;
local programs (Smits et al., 1988),
profile analysis (Lehman & Larsen, 1974, Grant & Gabe, 1978),
EMPABS (North et al., 1968)
;
_computing_molecular_graphics
;
PLUTON (Spek, 1993),
PLATON (Spek, 1990, 1995)
;
_computing_structure_refinement 'SHELXL-97 (Sheldrick, 1997)'
_computing_structure_solution
;
CRUNCH (de Gelder et al., 1993),
;
_diffrn_ambient_temperature 293(2)
_diffrn_measurement_device 'Nonius CAD4'
_diffrn_measurement_method \w/2\q-scan
_diffrn_radiation_monochromator graphite
_diffrn_radiation_source 'fine-focus sealed tube'
_diffrn_radiation_type CuK\a
_diffrn_radiation_wavelength 1.54184
_diffrn_reflns_av_R_equivalents 0.0000
_diffrn_reflns_av_sigmaI/netI 0.0213
_diffrn_reflns_limit_h_max 11
_diffrn_reflns_limit_h_min 0
_diffrn_reflns_limit_k_max 15
_diffrn_reflns_limit_k_min 0
_diffrn_reflns_limit_l_max 21
_diffrn_reflns_limit_l_min 0
_diffrn_reflns_number 2282
_diffrn_reflns_theta_full 69.94
_diffrn_reflns_theta_max 69.94
_diffrn_reflns_theta_min 4.29
_diffrn_standards_decay_% 3.701
_diffrn_standards_interval_time 7200
_diffrn_standards_number 3
_exptl_absorpt_coefficient_mu 0.815
_exptl_absorpt_correction_T_max 1.055
_exptl_absorpt_correction_T_min 0.960
_exptl_absorpt_correction_type experimental
_exptl_crystal_colour 'transparent colourless'
_exptl_crystal_density_diffrn 1.304
_exptl_crystal_density_method 'not measured'
_exptl_crystal_description 'regular rod'
_exptl_crystal_F_000 872
_exptl_crystal_size_max 0.42
_exptl_crystal_size_mid 0.12
_exptl_crystal_size_min 0.11
_refine_diff_density_max 0.192
_refine_diff_density_min -0.179
_refine_diff_density_rms 0.041
_refine_ls_abs_structure_Flack 0.4(3)
_refine_ls_extinction_coef 0.0023(4)
_refine_ls_extinction_expression Fc^*^=kFc[1+0.001xFc^2^\l^3^/sin(2\q)]^-1/4^
_refine_ls_extinction_method SHELXL
_refine_ls_goodness_of_fit_all 1.048
_refine_ls_goodness_of_fit_ref 1.048
_refine_ls_hydrogen_treatment mixed
_refine_ls_matrix_type full
_refine_ls_number_parameters 364
_refine_ls_number_reflns 2282
_refine_ls_number_restraints 0
_refine_ls_restrained_S_all 1.048
_refine_ls_R_factor_all 0.0484
_refine_ls_R_factor_gt 0.0397
_refine_ls_R_factor_obs 0.0397
_refine_ls_shift/esd_max 0.000
_refine_ls_shift/esd_mean 0.000
_refine_ls_shift/su_max 0.000
_refine_ls_shift/su_mean 0.000
_refine_ls_structure_factor_coef Fsqd
_refine_ls_weighting_details
;
w=1/[\s^2^(Fo^2^)+(0.0776P)^2^+0.1405P] where P=(Fo^2^+2Fc^2^)/3
;
_refine_ls_weighting_scheme calc
_refine_ls_wR_factor_all 0.1169
_refine_ls_wR_factor_gt 0.1094
_refine_ls_wR_factor_obs 0.1094
_refine_ls_wR_factor_ref 0.1169
_reflns_number_gt 1967
_reflns_number_observed 1967
_reflns_number_total 2282
_reflns_observed_criterion >2sigma(I)
_reflns_threshold_expression >2sigma(I)
_cod_data_source_file b210678g.txt
_cod_data_source_block WIG1
_cod_depositor_comments
;
The following automatic conversions were performed:
'_geom_angle_publ_flag' value 'Y' changed to 'y' according to
'/home/saulius/struct/CIF-dictionaries/cif_core.dic' dictionary named
'cif_core.dic' version 2.4.1 from 2010-06-29 (100
times).

'_geom_bond_publ_flag' value 'Y' changed to 'y' according to
'/home/saulius/struct/CIF-dictionaries/cif_core.dic' dictionary named
'cif_core.dic' version 2.4.1 from 2010-06-29 (56 times).

Automatic conversion script
Id: cif_fix_enum 1527 2010-12-29 10:47:43Z saulius 
;
_cod_original_cell_volume 2106.38(11)
_cod_database_code 7150461

loop_
_symmetry_equiv_pos_as_xyz
'x, y, z'
'x+1/2, -y+1/2, -z'
'-x, y+1/2, -z+1/2'
'-x+1/2, -y, z+1/2'

loop_
_atom_site_label
_atom_site_type_symbol
_atom_site_fract_x
_atom_site_fract_y
_atom_site_fract_z
_atom_site_U_iso_or_equiv
_atom_site_adp_type
_atom_site_occupancy
_atom_site_calc_flag
_atom_site_refinement_flags
_atom_site_disorder_assembly
_atom_site_disorder_group
C1 C 0.4994(3) 0.1924(2) 0.80460(14) 0.0441(6) Uani 1 d . . .
C2 C 0.4224(3) 0.2609(2) 0.76006(15) 0.0430(6) Uani 1 d . . .
H2 H 0.364(4) 0.316(3) 0.7823(19) 0.049(8) Uiso 1 d . . .
C3 C 0.4289(3) 0.2460(2) 0.68329(14) 0.0394(6) Uani 1 d . . .
C4 C 0.3519(3) 0.3082(2) 0.62430(15) 0.0431(6) Uani 1 d . . .
H4 H 0.263(4) 0.326(3) 0.637(2) 0.063(11) Uiso 1 d . . .
O5 O 0.4273(3) 0.40899(15) 0.60926(10) 0.0531(6) Uani 1 d . . .
C6 C 0.4492(4) 0.4226(2) 0.53545(17) 0.0497(7) Uani 1 d . . .
C7 C 0.4054(3) 0.3258(2) 0.49635(15) 0.0428(6) Uani 1 d . . .
C8 C 0.3705(3) 0.2424(2) 0.55195(14) 0.0433(6) Uani 1 d . . .
H8 H 0.278(4) 0.201(3) 0.539(2) 0.064(10) Uiso 1 d . . .
C9 C 0.4924(4) 0.1624(2) 0.56849(16) 0.0517(7) Uani 1 d . . .
H9A H 0.580(4) 0.185(3) 0.545(2) 0.061(10) Uiso 1 d . . .
H9B H 0.477(4) 0.091(3) 0.548(2) 0.069(11) Uiso 1 d . . .
C10 C 0.5077(3) 0.16447(19) 0.65186(14) 0.0410(6) Uani 1 d . . .
C11 C 0.5859(3) 0.0962(2) 0.69676(17) 0.0468(6) Uani 1 d . . .
H11 H 0.640(3) 0.037(3) 0.6740(17) 0.044(8) Uiso 1 d . . .
C12 C 0.5808(4) 0.1106(2) 0.77315(16) 0.0473(7) Uani 1 d . . .
H12 H 0.638(3) 0.066(3) 0.8023(19) 0.051(9) Uiso 1 d . . .
O13 O 0.4990(4) 0.50374(16) 0.51155(13) 0.0721(7) Uani 1 d . . .
C14 C 0.4021(4) 0.3203(2) 0.42242(17) 0.0482(7) Uani 1 d . . .
H14 H 0.433(4) 0.376(3) 0.3937(17) 0.047(9) Uiso 1 d . . .
O15 O 0.3570(3) 0.22960(17) 0.38846(10) 0.0561(6) Uani 1 d . . .
C16 C 0.3803(3) 0.2240(3) 0.31090(15) 0.0486(7) Uani 1 d . . .
H16 H 0.392(4) 0.296(3) 0.2880(19) 0.061(10) Uiso 1 d . . .
C17 C 0.2822(4) 0.1470(3) 0.27595(17) 0.0534(7) Uani 1 d . . .
H17 H 0.181(5) 0.152(3) 0.280(2) 0.079(13) Uiso 1 d . . .
C18 C 0.3539(3) 0.0714(3) 0.24173(17) 0.0505(7) Uani 1 d . . .
C19 C 0.5072(4) 0.0907(3) 0.25659(17) 0.0516(7) Uani 1 d . . .
O20 O 0.5198(2) 0.18245(18) 0.29710(12) 0.0555(6) Uani 1 d . . .
C21 C 0.3062(6) -0.0186(4) 0.1949(3) 0.0834(13) Uani 1 d . . .
H21A H 0.349(6) -0.003(5) 0.139(3) 0.13(2) Uiso 1 d . . .
H21B H 0.368(5) -0.081(4) 0.214(3) 0.097(15) Uiso 1 d . . .
H21C H 0.198(6) -0.022(4) 0.188(3) 0.094(14) Uiso 1 d . . .
O22 O 0.6095(3) 0.0404(2) 0.23849(18) 0.0847(9) Uani 1 d . . .
N23 N 0.4961(4) 0.19957(19) 0.88362(13) 0.0519(6) Uani 1 d . . .
H23 H 0.500(4) 0.145(2) 0.9081(15) 0.036(7) Uiso 1 d . . .
C24 C 0.4979(4) 0.2915(2) 0.92289(15) 0.0508(7) Uani 1 d . . .
O25 O 0.4977(4) 0.37932(17) 0.89671(11) 0.0710(7) Uani 1 d . . .
O26 O 0.4977(4) 0.26743(16) 0.99543(11) 0.0675(7) Uani 1 d . . .
C27 C 0.5069(6) 0.3501(3) 1.05221(16) 0.0707(11) Uani 1 d . . .
C28 C 0.3747(7) 0.4202(5) 1.0477(4) 0.0909(15) Uani 1 d . . .
H28A H 0.387(6) 0.469(5) 0.999(3) 0.111(18) Uiso 1 d . . .
H28B H 0.293(8) 0.385(6) 1.048(4) 0.16(3) Uiso 1 d . . .
H28C H 0.375(5) 0.477(4) 1.085(3) 0.089(14) Uiso 1 d . . .
C29 C 0.6433(6) 0.4121(5) 1.0451(3) 0.0900(14) Uani 1 d . . .
H29A H 0.726(7) 0.368(5) 1.046(4) 0.12(2) Uiso 1 d . . .
H29B H 0.639(6) 0.445(4) 0.997(3) 0.103(17) Uiso 1 d . . .
H29C H 0.675(7) 0.457(6) 1.094(4) 0.14(2) Uiso 1 d . . .
C30 C 0.5071(14) 0.2851(5) 1.1234(2) 0.142(4) Uani 1 d . . .
H30A H 0.389(6) 0.247(5) 1.125(3) 0.12(2) Uiso 1 d . . .
H30B H 0.556(7) 0.221(5) 1.116(3) 0.13(2) Uiso 1 d . . .
H30C H 0.508(6) 0.332(4) 1.173(3) 0.120(17) Uiso 1 d . . .

loop_
_atom_site_aniso_label
_atom_site_aniso_U_11
_atom_site_aniso_U_22
_atom_site_aniso_U_33
_atom_site_aniso_U_23
_atom_site_aniso_U_13
_atom_site_aniso_U_12
C1 0.0546(16) 0.0397(12) 0.0382(12) 0.0045(10) -0.0004(14) -0.0066(14)
C2 0.0502(15) 0.0409(13) 0.0379(13) -0.0003(11) 0.0040(12) -0.0001(13)
C3 0.0416(13) 0.0386(12) 0.0379(13) -0.0009(11) 0.0006(11) -0.0009(12)
C4 0.0477(16) 0.0446(15) 0.0369(13) -0.0008(12) 0.0014(11) 0.0041(13)
O5 0.0829(15) 0.0382(10) 0.0383(9) -0.0056(8) -0.0042(10) 0.0050(11)
C6 0.0652(19) 0.0425(14) 0.0413(14) -0.0023(12) -0.0017(14) 0.0009(14)
C7 0.0477(15) 0.0427(13) 0.0381(13) -0.0046(11) -0.0006(12) 0.0004(13)
C8 0.0486(16) 0.0446(14) 0.0366(13) -0.0047(12) -0.0016(11) -0.0041(13)
C9 0.069(2) 0.0443(15) 0.0418(14) -0.0066(12) 0.0001(16) 0.0098(16)
C10 0.0463(14) 0.0346(12) 0.0420(13) -0.0018(10) 0.0021(12) -0.0034(12)
C11 0.0531(16) 0.0342(12) 0.0530(15) 0.0008(12) 0.0012(14) 0.0046(13)
C12 0.0557(17) 0.0388(14) 0.0475(15) 0.0048(12) -0.0038(14) 0.0020(13)
O13 0.116(2) 0.0451(11) 0.0551(12) 0.0009(10) 0.0031(15) -0.0179(15)
C14 0.0619(18) 0.0427(14) 0.0400(14) -0.0022(12) -0.0004(14) -0.0031(14)
O15 0.0835(16) 0.0513(11) 0.0334(9) -0.0047(9) -0.0003(10) -0.0088(12)
C16 0.0586(18) 0.0535(16) 0.0339(13) -0.0040(12) -0.0034(12) 0.0024(14)
C17 0.0480(17) 0.0653(19) 0.0470(16) -0.0078(15) -0.0074(14) 0.0061(15)
C18 0.0488(16) 0.0538(16) 0.0489(16) -0.0045(13) -0.0028(13) -0.0003(14)
C19 0.0449(15) 0.0581(16) 0.0518(15) 0.0015(14) 0.0008(14) 0.0074(15)
O20 0.0469(12) 0.0665(13) 0.0532(11) -0.0048(10) -0.0068(10) -0.0054(11)
C21 0.078(3) 0.074(3) 0.098(3) -0.035(3) -0.008(3) -0.009(2)
O22 0.0577(15) 0.094(2) 0.102(2) -0.0097(18) 0.0049(15) 0.0248(15)
N23 0.0800(18) 0.0391(12) 0.0366(11) 0.0098(10) -0.0006(14) 0.0027(14)
C24 0.0707(19) 0.0453(14) 0.0365(12) 0.0088(11) -0.0020(15) 0.0003(17)
O25 0.126(2) 0.0443(11) 0.0429(10) 0.0088(9) -0.0062(15) -0.0029(15)
O26 0.121(2) 0.0456(11) 0.0361(9) 0.0058(9) -0.0013(13) -0.0017(15)
C27 0.120(3) 0.0556(17) 0.0362(14) 0.0040(13) 0.006(2) 0.001(2)
C28 0.095(4) 0.077(3) 0.100(4) -0.009(3) 0.036(3) 0.001(3)
C29 0.098(3) 0.091(3) 0.081(3) -0.001(3) -0.029(3) 0.000(3)
C30 0.294(12) 0.092(4) 0.0387(19) 0.007(2) -0.001(4) -0.006(7)

loop_
_atom_type_symbol
_atom_type_description
_atom_type_scat_dispersion_real
_atom_type_scat_dispersion_imag
_atom_type_scat_source
C C 0.0181 0.0091 'International Tables Vol C Tables 4.2.6.8 and 6.1.1.4'
H H 0.0000 0.0000 'International Tables Vol C Tables 4.2.6.8 and 6.1.1.4'
N N 0.0311 0.0180 'International Tables Vol C Tables 4.2.6.8 and 6.1.1.4'
O O 0.0492 0.0322 'International Tables Vol C Tables 4.2.6.8 and 6.1.1.4'

loop_
_geom_angle_atom_site_label_1
_geom_angle_atom_site_label_2
_geom_angle_atom_site_label_3
_geom_angle
_geom_angle_site_symmetry_1
_geom_angle_site_symmetry_3
_geom_angle_publ_flag
C2 C1 C12 120.5(2) . . y
C2 C1 N23 121.9(3) . . y
C12 C1 N23 117.5(3) . . y
C1 C2 C3 117.9(3) . . y
C1 C2 H2 120(2) . . y
C3 C2 H2 122(2) . . y
C10 C3 C2 121.8(3) . . y
C10 C3 C4 110.6(2) . . y
C2 C3 C4 127.5(3) . . y
O5 C4 C3 110.5(2) . . y
O5 C4 C8 104.6(2) . . y
C3 C4 C8 105.1(2) . . y
O5 C4 H4 106(2) . . y
C3 C4 H4 113(2) . . y
C8 C4 H4 117(2) . . y
C6 O5 C4 111.1(2) . . y
O13 C6 O5 121.1(3) . . y
O13 C6 C7 130.0(3) . . y
O5 C6 C7 108.9(2) . . y
C14 C7 C6 121.9(3) . . y
C14 C7 C8 129.1(3) . . y
C6 C7 C8 109.0(2) . . y
C7 C8 C9 115.3(3) . . y
C7 C8 C4 102.2(2) . . y
C9 C8 C4 105.6(2) . . y
C7 C8 H8 113(2) . . y
C9 C8 H8 109(2) . . y
C4 C8 H8 111(2) . . y
C10 C9 C8 104.4(2) . . y
C10 C9 H9A 111(2) . . y
C8 C9 H9A 110(2) . . y
C10 C9 H9B 114(2) . . y
C8 C9 H9B 115(2) . . y
H9A C9 H9B 104(3) . . y
C3 C10 C11 120.1(3) . . y
C3 C10 C9 111.7(2) . . y
C11 C10 C9 128.2(3) . . y
C12 C11 C10 118.5(3) . . y
C12 C11 H11 121.8(18) . . y
C10 C11 H11 119.6(18) . . y
C11 C12 C1 121.0(3) . . y
C11 C12 H12 117(2) . . y
C1 C12 H12 122(2) . . y
C7 C14 O15 119.9(3) . . y
C7 C14 H14 121(2) . . y
O15 C14 H14 119.0(19) . . y
C14 O15 C16 115.9(2) . . y
O15 C16 O20 109.3(2) . . y
O15 C16 C17 111.0(3) . . y
O20 C16 C17 104.6(2) . . y
O15 C16 H16 112(2) . . y
O20 C16 H16 99(2) . . y
C17 C16 H16 119(2) . . y
C18 C17 C16 111.1(3) . . y
C18 C17 H17 126(3) . . y
C16 C17 H17 123(3) . . y
C17 C18 C19 106.7(3) . . y
C17 C18 C21 131.9(4) . . y
C19 C18 C21 121.4(3) . . y
O22 C19 O20 121.7(3) . . y
O22 C19 C18 129.7(3) . . y
O20 C19 C18 108.6(3) . . y
C19 O20 C16 108.9(2) . . y
C18 C21 H21A 106(3) . . y
C18 C21 H21B 103(3) . . y
H21A C21 H21B 103(4) . . y
C18 C21 H21C 113(3) . . y
H21A C21 H21C 105(4) . . y
H21B C21 H21C 124(4) . . y
C24 N23 C1 125.0(2) . . y
C24 N23 H23 115.7(19) . . y
C1 N23 H23 119.1(19) . . y
O25 C24 O26 126.2(3) . . y
O25 C24 N23 125.5(2) . . y
O26 C24 N23 108.3(2) . . y
C24 O26 C27 121.3(2) . . y
O26 C27 C29 111.2(4) . . y
O26 C27 C28 109.2(4) . . y
C29 C27 C28 112.5(4) . . y
O26 C27 C30 101.9(3) . . y
C29 C27 C30 110.6(6) . . y
C28 C27 C30 111.0(6) . . y
C27 C28 H28A 107(3) . . y
C27 C28 H28B 114(5) . . y
H28A C28 H28B 113(6) . . y
C27 C28 H28C 113(3) . . y
H28A C28 H28C 98(4) . . y
H28B C28 H28C 111(5) . . y
C27 C29 H29A 113(4) . . y
C27 C29 H29B 105(3) . . y
H29A C29 H29B 107(5) . . y
C27 C29 H29C 116(3) . . y
H29A C29 H29C 94(4) . . y
H29B C29 H29C 121(4) . . y
C27 C30 H30A 103(3) . . y
C27 C30 H30B 111(4) . . y
H30A C30 H30B 96(5) . . y
C27 C30 H30C 114(3) . . y
H30A C30 H30C 102(4) . . y
H30B C30 H30C 126(5) . . y

loop_
_geom_bond_atom_site_label_1
_geom_bond_atom_site_label_2
_geom_bond_distance
_geom_bond_site_symmetry_2
_geom_bond_publ_flag
C1 C2 1.378(4) . y
C1 C12 1.397(4) . y
C1 N23 1.423(3) . y
C2 C3 1.393(4) . y
C2 H2 0.97(3) . y
C3 C10 1.382(4) . y
C3 C4 1.501(4) . y
C4 O5 1.474(4) . y
C4 C8 1.551(4) . y
C4 H4 0.89(4) . y
O5 C6 1.353(3) . y
C6 O13 1.201(4) . y
C6 C7 1.464(4) . y
C7 C14 1.330(4) . y
C7 C8 1.485(4) . y
C8 C9 1.547(5) . y
C8 H8 1.03(4) . y
C9 C10 1.505(4) . y
C9 H9A 0.96(4) . y
C9 H9B 0.98(4) . y
C10 C11 1.386(4) . y
C11 C12 1.385(4) . y
C11 H11 0.99(3) . y
C12 H12 0.93(3) . y
C14 O15 1.360(4) . y
C14 H14 0.92(3) . y
O15 C16 1.412(3) . y
C16 O20 1.423(4) . y
C16 C17 1.473(5) . y
C16 H16 1.01(4) . y
C17 C18 1.315(5) . y
C17 H17 0.95(4) . y
C18 C19 1.474(5) . y
C18 C21 1.478(5) . y
C19 O22 1.190(4) . y
C19 O20 1.369(4) . y
C21 H21A 1.09(6) . y
C21 H21B 1.03(5) . y
C21 H21C 1.02(5) . y
N23 C24 1.355(4) . y
N23 H23 0.81(3) . y
C24 O25 1.201(3) . y
C24 O26 1.338(3) . y
O26 C27 1.459(4) . y
C27 C29 1.497(7) . y
C27 C28 1.517(7) . y
C27 C30 1.518(5) . y
C28 H28A 1.07(6) . y
C28 H28B 0.88(7) . y
C28 H28C 0.98(5) . y
C29 H29A 0.95(6) . y
C29 H29B 0.96(5) . y
C29 H29C 1.09(7) . y
C30 H30A 1.20(6) . y
C30 H30B 0.93(6) . y
C30 H30C 1.07(5) . y

loop_
_cod_related_entry_id
_cod_related_entry_database
_cod_related_entry_code
1 ChemSpider 30653353
